data_1567141
loop_
_publ_author_name
'Gonz\'alez Guill\'en, Anabel B.'
'Konieczny, Piotr'
'Luberda-Durna\'s, Katarzyna'
'Oszajca, Marcin'
'Kozie\/l, Marcin'
'\/Lasocha, Wies\/law'

_publ_section_title
;
 Tuning magnetic properties by crystal engineering in a family of
 coordination polymers based on Ni(ii) sulphates
;
_journal_issue 31
_journal_name_full 'New Journal of Chemistry'
_journal_page_first 14786
_journal_page_last 14792
_journal_paper_doi 10.1039/D2NJ01188C
_journal_volume 46
_journal_year 2022
_chemical_formula_moiety 'C12 H16 N4 Ni1 O4 S1'
_chemical_formula_sum 'C12 H16 N4 Ni O4 S'
_chemical_formula_weight 371
_space_group_IT_number 15
_space_group_name_Hall '-I 2ya'
_space_group_name_H-M_alt 'I 1 2/a 1'
_symmetry_cell_setting monoclinic
_symmetry_space_group_name_Hall '-I 2ya'
_symmetry_space_group_name_H-M 'I 1 2/a 1'
_audit_update_record
;
2018-03-08 deposited with the CCDC.	2022-06-15 downloaded from the CCDC.
;
_cell_angle_alpha 90
_cell_angle_beta 91.194(9)
_cell_angle_gamma 90
_cell_formula_units_Z 4
_cell_length_a 23.012(3)
_cell_length_b 6.0848(9)
_cell_length_c 10.6386(13)
_cell_measurement_temperature 293
_cell_volume 1489.3(3)
_diffrn_ambient_temperature 293
_diffrn_measurement_device_type 'Panalytical XpertPro'
_diffrn_radiation_probe x-ray
_diffrn_radiation_type 'Cu K\a'
_diffrn_radiation_wavelength 1.5418
_exptl_absorpt_coefficient_mu 3.418
_exptl_crystal_density_diffrn 1.6548
_exptl_crystal_F_000 768
_pd_char_colour black
_pd_instr_location ' ?'
_pd_meas_2theta_range_inc 0.013
_pd_meas_2theta_range_max 89.986
_pd_meas_2theta_range_min 3.016
_pd_meas_number_of_points 6691
_pd_proc_2theta_range_inc 0.013
_pd_proc_2theta_range_max 89.986
_pd_proc_2theta_range_min 14.001
_pd_proc_ls_background_function '15 Legendre polynoms'
_pd_proc_ls_pref_orient_corr none
_pd_proc_ls_profile_function Pseudo-Voigt
_pd_proc_ls_prof_R_factor 0.0539
_pd_proc_ls_prof_wR_expected 0.0204
_pd_proc_ls_prof_wR_factor 0.0754
_refine_ls_goodness_of_fit_all 3.70
_refine_ls_hydrogen_treatment constr
_refine_ls_number_constraints 0
_refine_ls_number_parameters 58
_refine_ls_number_restraints 28
_refine_ls_R_factor_all 0.0555
_refine_ls_R_factor_gt 0.0555
_refine_ls_shift/su_max 0.0140
_refine_ls_shift/su_mean 0.0024
_refine_ls_weighting_scheme sigma
_refine_ls_wR_factor_all 0.0656
_refine_ls_wR_factor_gt 0.0656
_cod_data_source_file d2nj01188c2.cif
_cod_data_source_block I_CCDC1
_cod_depositor_comments
;
The following automatic conversions were performed:

data item '_diffrn_radiation_probe' value 'X-ray' was changed to
'x-ray' in accordance with the
/home/data/users/saulius/crontab/automatic-downloads/rss-feeds/RSC/lib/dictionaries/cif_core.dic
dictionary named 'cif_core.dic' version 2.4.2 last updated on
2011-04-26.

Automatic conversion script
Id: cif_fix_values 7556 2019-12-06 15:28:31Z antanas 

 Adding full bibliography for 1567140--1567142.cif.
;
_cod_original_sg_symbol_H-M I2/a
_cod_original_formula_sum 'C12 H16 N4 Ni1 O4 S1'
_cod_database_code 1567141

loop_
_space_group_symop_id
_space_group_symop_operation_xyz
1 x,y,z
2 -x+1/2,y,-z
3 -x,-y,-z
4 x+1/2,-y,z
5 x+1/2,y+1/2,z+1/2
6 -x,y+1/2,-z+1/2
7 -x+1/2,-y+1/2,-z+1/2
8 x,-y+1/2,z+1/2

loop_
_atom_site_label
_atom_site_type_symbol
_atom_site_fract_x
_atom_site_fract_y
_atom_site_fract_z
_atom_site_adp_type
_atom_site_U_iso_or_equiv
_atom_site_site_symmetry_multiplicity
_atom_site_occupancy
_atom_site_calc_flag
_atom_site_refinement_flags
_atom_site_disorder_assembly
_atom_site_disorder_group
Ni Ni 0.25 0.75 0.25 Uiso 0.034(5) 4 1 d . . .
S1 S 0.25 0.428(2) 0.5 Uiso 0.047(7) 4 1 d . . .
O4 O 0.2077(6) 0.293(2) 0.4384(17) Uiso 0.047(7) 8 1 d . . .
O3 O 0.2779(8) 0.565(2) 0.4089(14) Uiso 0.047(7) 8 1 d . . .
C8 C 0.4582(8) 0.781(4) 0.4082(14) Uiso 0.034(5) 8 1 d . . .
N2 N 0.3231(9) 0.623(4) 0.1484(15) Uiso 0.034(5) 8 1 d . . .
C2 C 0.3691(9) 0.676(3) 0.2383(15) Uiso 0.034(5) 8 1 d . . .
N1 N 0.3141(9) 1.003(3) 0.302(2) Uiso 0.034(5) 8 1 d . . .
C4 C 0.4626(8) 0.595(4) 0.3331(19) Uiso 0.034(5) 8 1 d . . .
C5 C 0.4184(9) 0.544(3) 0.247(2) Uiso 0.034(5) 8 1 d . . .
C6 C 0.3648(8) 0.862(3) 0.3134(16) Uiso 0.034(5) 8 1 d . . .
C7 C 0.4097(10) 0.916(3) 0.3972(16) Uiso 0.034(5) 8 1 d . . .
H1c8 H 0.488776 0.816544 0.467634 Uiso 0.0411 8 1 d . . .
H1c4 H 0.496089 0.502011 0.34078 Uiso 0.0411 8 1 d . . .
H1c5 H 0.421827 0.418217 0.193563 Uiso 0.0411 8 1 d . . .
H1c7 H 0.407127 1.046661 0.447492 Uiso 0.0411 8 1 d . . .
H1n2 H 0.320035 0.481408 0.141511 Uiso 0.0411 8 1 d . . .
H2n2 H 0.327598 0.700012 0.080218 Uiso 0.0411 8 1 d . . .
H1n1 H 0.318366 1.092671 0.239275 Uiso 0.0411 8 1 d . . .
H2n1 H 0.30604 1.056293 0.375348 Uiso 0.0411 8 1 d . . .

loop_
_atom_site_aniso_label
_atom_site_aniso_type_symbol
_atom_site_aniso_U_11
_atom_site_aniso_U_22
_atom_site_aniso_U_33
_atom_site_aniso_U_12
_atom_site_aniso_U_13
_atom_site_aniso_U_23
? ? ? ? ? ? ? ?

loop_
_atom_type_symbol
_atom_type_scat_dispersion_real
_atom_type_scat_dispersion_imag
_atom_type_scat_source
C 0.0181 0.0091 'International Tables Vol C tables 4.2.6.8 and 6.1.1.1'
H 0.0000 0.0000 'International Tables Vol C tables 4.2.6.8 and 6.1.1.1'
N 0.0311 0.0180 'International Tables Vol C tables 4.2.6.8 and 6.1.1.1'
Ni -3.0029 0.5091 'International Tables Vol C tables 4.2.6.8 and 6.1.1.1'
O 0.0492 0.0322 'International Tables Vol C tables 4.2.6.8 and 6.1.1.1'
S 0.3331 0.5567 'International Tables Vol C tables 4.2.6.8 and 6.1.1.1'

loop_
_exptl_crystal_face_index_h
_exptl_crystal_face_index_k
_exptl_crystal_face_index_l
_exptl_crystal_face_perp_dist
? ? ? ?

loop_
_geom_angle_atom_site_label_1
_geom_angle_atom_site_label_2
_geom_angle_atom_site_label_3
_geom_angle_site_symmetry_1
_geom_angle_site_symmetry_2
_geom_angle_site_symmetry_3
_geom_angle
_geom_angle_publ_flag
O3 Ni O3 . . 7_565 180.0(5) ?
O3 Ni N2 . . . 89.1(7) ?
O3 Ni N2 . . 7_565 90.9(7) ?
O3 Ni N1 . . . 88.9(7) ?
O3 Ni N1 . . 7_565 91.1(7) ?
O3 Ni N2 7_565 . . 90.9(7) ?
O3 Ni N2 7_565 . 7_565 89.1(7) ?
O3 Ni N1 7_565 . . 91.1(7) ?
O3 Ni N1 7_565 . 7_565 88.9(7) ?
N2 Ni N2 . . 7_565 180.0(5) ?
N2 Ni N1 . . . 81.3(8) ?
N2 Ni N1 . . 7_565 98.7(8) ?
N2 Ni N1 7_565 . . 98.7(8) ?
N2 Ni N1 7_565 . 7_565 81.3(8) ?
N1 Ni N1 . . 7_565 180.0(5) ?
O4 S1 O4 . . 2_556 109.5(12) ?
O4 S1 O3 . . . 109.5(9) ?
O4 S1 O3 . . 2_556 109.5(9) ?
O4 S1 O3 2_556 . . 109.5(9) ?
O4 S1 O3 2_556 . 2_556 109.5(9) ?
O3 S1 O3 . . 2_556 109.5(11) ?
Ni O3 S1 . . . 135.5(11) ?
C4 C8 C7 . . . 120.0(17) ?
C4 C8 H1c8 . . . 120 ?
C7 C8 H1c8 . . . 120.01 ?
Ni N2 C2 . . . 99.0(11) ?
Ni N2 H1n2 . . . 109.47 ?
Ni N2 H2n2 . . . 109.47 ?
C2 N2 H1n2 . . . 109.47 ?
C2 N2 H2n2 . . . 109.47 ?
H1n2 N2 H2n2 . . . 118.22 ?
N2 C2 C5 . . . 120.0(16) ?
N2 C2 C6 . . . 120.0(17) ?
C5 C2 C6 . . . 120.0(17) ?
Ni N1 C6 . . . 98.2(11) ?
Ni N1 H1n1 . . . 109.47 ?
Ni N1 H2n1 . . . 109.47 ?
C6 N1 H1n1 . . . 109.47 ?
C6 N1 H2n1 . . . 109.47 ?
H1n1 N1 H2n1 . . . 118.76 ?
C8 C4 C5 . . . 120.0(18) ?
C8 C4 H1c4 . . . 120 ?
C5 C4 H1c4 . . . 120 ?
C2 C5 C4 . . . 120.0(18) ?
C2 C5 H1c5 . . . 120 ?
C4 C5 H1c5 . . . 120 ?
C2 C6 N1 . . . 120.0(17) ?
C2 C6 C7 . . . 120.0(17) ?
N1 C6 C7 . . . 120.0(16) ?
C8 C7 C6 . . . 120.0(17) ?
C8 C7 H1c7 . . . 120 ?
C6 C7 H1c7 . . . 120 ?

loop_
_geom_bond_atom_site_label_1
_geom_bond_atom_site_label_2
_geom_bond_site_symmetry_1
_geom_bond_site_symmetry_2
_geom_bond_distance
_geom_bond_publ_flag
Ni O3 . . 2.121(15) ?
Ni O3 . 7_565 2.121(15) ?
Ni N2 . . 2.16(2) ?
Ni N2 . 7_565 2.16(2) ?
Ni N1 . . 2.19(2) ?
Ni N1 . 7_565 2.19(2) ?
S1 O4 . . 1.424(17) ?
S1 O4 . 2_556 1.424(17) ?
S1 O3 . . 1.437(17) ?
S1 O3 . 2_556 1.437(17) ?
C8 C4 . . 1.39(3) ?
C8 C7 . . 1.39(3) ?
C8 H1c8 . . 0.96 ?
N2 C2 . . 1.45(3) ?
N2 H1n2 . . 0.87 ?
N2 H2n2 . . 0.87 ?
C2 C5 . . 1.39(3) ?
C2 C6 . . 1.39(2) ?
N1 C6 . . 1.45(3) ?
N1 H1n1 . . 0.87 ?
N1 H2n1 . . 0.87 ?
C4 C5 . . 1.39(3) ?
C4 H1c4 . . 0.96 ?
C5 H1c5 . . 0.96 ?
C6 C7 . . 1.39(3) ?
C7 H1c7 . . 0.96 ?

loop_
_geom_hbond_atom_site_label_D
_geom_hbond_atom_site_label_H
_geom_hbond_atom_site_label_A
_geom_hbond_site_symmetry_D
_geom_hbond_site_symmetry_H
_geom_hbond_site_symmetry_A
_geom_hbond_distance_DH
_geom_hbond_distance_HA
_geom_hbond_distance_DA
_geom_hbond_angle_DHA
_geom_hbond_publ_flag
N2 H1n2 O4 . . 7_555 0.87 1.97 2.78(3) 154.38 ?
N1 H1n1 O4 . . 7_565 0.87 2.09 2.88(3) 150.24 ?
N1 H2n1 O4 . . 2_566 0.87 2.48 3.33(3) 165.91 ?

loop_
_geom_torsion_atom_site_label_1
_geom_torsion_atom_site_label_2
_geom_torsion_atom_site_label_3
_geom_torsion_atom_site_label_4
_geom_torsion_site_symmetry_1
_geom_torsion_site_symmetry_2
_geom_torsion_site_symmetry_3
_geom_torsion_site_symmetry_4
_geom_torsion
_geom_torsion_publ_flag
? ? ? ? ? ? ? ? ? ?

loop_
_restr_angle_atom_site_label_1
_restr_angle_site_symmetry_1
_restr_angle_atom_site_label_2
_restr_angle_site_symmetry_2
_restr_angle_atom_site_label_3
_restr_angle_site_symmetry_3
_restr_angle_target
_restr_angle_target_weight_param
O3 . S1 . O4 . 109.47 0.01
O4 . S1 . O4 2_556 109.47 0.01
O4 2_556 S1 . O3 . 109.47 0.01
O4 . S1 . O3 2_556 109.47 0.01
O3 2_556 S1 . O4 2_556 109.47 0.01
N1 . C6 . C7 . 120 0.01
C6 . C7 . C8 . 120 0.01
C7 . C8 . C4 . 120 0.01
C8 . C4 . C5 . 120 0.01
C4 . C5 . C2 . 120 0.01
C5 . C2 . C6 . 120 0.01
N2 . C2 . C6 . 120 0.01

loop_
_restr_distance_atom_site_label_1
_restr_distance_site_symmetry_1
_restr_distance_atom_site_label_2
_restr_distance_site_symmetry_2
_restr_distance_target
_restr_distance_target_weight_param
S1 . O3 . 1.43 0.005
S1 . O4 . 1.43 0.005
S1 . O3 2_556 1.43 0.005
S1 . O4 2_556 1.43 0.005
C6 . C2 . 1.39 0.0005
C2 . C5 . 1.39 0.0005
C5 . C4 . 1.39 0.0005
C4 . C8 . 1.39 0.0005
C8 . C7 . 1.39 0.0005
C7 . C6 . 1.39 0.0005
N1 . C6 . 1.45 0.001
N2 . C2 . 1.45 0.001

loop_
_restr_equal_angle_atom_site_label_1
_restr_equal_angle_site_symmetry_1
_restr_equal_angle_atom_site_label_2
_restr_equal_angle_site_symmetry_2
_restr_equal_angle_atom_site_label_3
_restr_equal_angle_site_symmetry_3
_restr_equal_angle_class_class_id
_restr_equal_angle_class_target_weight_param
? ? ? ? ? ? ? ?

loop_
_restr_equal_distance_atom_site_label_1
_restr_equal_distance_site_symmetry_1
_restr_equal_distance_atom_site_label_2
_restr_equal_distance_site_symmetry_2
_restr_equal_distance_class_class_id
_restr_equal_distance_class_target_weight_param
? ? ? ? ? ?

loop_
_restr_equal_torsion_atom_site_label_1
_restr_equal_torsion_site_symmetry_1
_restr_equal_torsion_atom_site_label_2
_restr_equal_torsion_site_symmetry_2
_restr_equal_torsion_atom_site_label_3
_restr_equal_torsion_site_symmetry_3
_restr_equal_torsion_atom_site_label_4
_restr_equal_torsion_site_symmetry_4
_restr_equal_torsion_class_class_id
_restr_equal_torsion_class_target_weight_param
? ? ? ? ? ? ? ? ? ?

loop_
_restr_torsion_atom_site_label_1
_restr_torsion_site_symmetry_1
_restr_torsion_atom_site_label_2
_restr_torsion_site_symmetry_2
_restr_torsion_atom_site_label_3
_restr_torsion_site_symmetry_3
_restr_torsion_atom_site_label_4
_restr_torsion_site_symmetry_4
_restr_torsion_angle_target
_restr_torsion_weight_param
N1 . C6 . C7 . C8 . 180 0.01
N2 . C2 . C5 . C4 . 180 0.01
C5 . C2 . C6 . C7 . 0 0.01
C5 . C4 . C8 . C7 . 0 0.01

loop_
_jana_atom_site_adp_c_label
_jana_atom_site_adp_c_type_symbol
_jana_atom_site_adp_c_111
_jana_atom_site_adp_c_112
_jana_atom_site_adp_c_113
_jana_atom_site_adp_c_122
_jana_atom_site_adp_c_123
_jana_atom_site_adp_c_133
_jana_atom_site_adp_c_222
_jana_atom_site_adp_c_223
_jana_atom_site_adp_c_233
_jana_atom_site_adp_c_333
? ? ? ? ? ? ? ? ? ? ? ?

loop_
_jana_atom_site_adp_d_label
_jana_atom_site_adp_d_type_symbol
_jana_atom_site_adp_d_1111
_jana_atom_site_adp_d_1112
_jana_atom_site_adp_d_1113
_jana_atom_site_adp_d_1122
_jana_atom_site_adp_d_1123
_jana_atom_site_adp_d_1133
_jana_atom_site_adp_d_1222
_jana_atom_site_adp_d_1223
_jana_atom_site_adp_d_1233
_jana_atom_site_adp_d_1333
_jana_atom_site_adp_d_2222
_jana_atom_site_adp_d_2223
_jana_atom_site_adp_d_2233
_jana_atom_site_adp_d_2333
_jana_atom_site_adp_d_3333
? ? ? ? ? ? ? ? ? ? ? ? ? ? ? ? ?

loop_
_jana_atom_site_adp_e_label
_jana_atom_site_adp_e_type_symbol
_jana_atom_site_adp_e_11111
_jana_atom_site_adp_e_11112
_jana_atom_site_adp_e_11113
_jana_atom_site_adp_e_11122
_jana_atom_site_adp_e_11123
_jana_atom_site_adp_e_11133
_jana_atom_site_adp_e_11222
_jana_atom_site_adp_e_11223
_jana_atom_site_adp_e_11233
_jana_atom_site_adp_e_11333
_jana_atom_site_adp_e_12222
_jana_atom_site_adp_e_12223
_jana_atom_site_adp_e_12233
_jana_atom_site_adp_e_12333
_jana_atom_site_adp_e_13333
_jana_atom_site_adp_e_22222
_jana_atom_site_adp_e_22223
_jana_atom_site_adp_e_22233
_jana_atom_site_adp_e_22333
_jana_atom_site_adp_e_23333
_jana_atom_site_adp_e_33333
? ? ? ? ? ? ? ? ? ? ? ? ? ? ? ? ? ? ? ? ? ? ?

loop_
_jana_atom_site_adp_f_label
_jana_atom_site_adp_f_type_symbol
_jana_atom_site_adp_f_111111
_jana_atom_site_adp_f_111112
_jana_atom_site_adp_f_111113
_jana_atom_site_adp_f_111122
_jana_atom_site_adp_f_111123
_jana_atom_site_adp_f_111133
_jana_atom_site_adp_f_111222
_jana_atom_site_adp_f_111223
_jana_atom_site_adp_f_111233
_jana_atom_site_adp_f_111333
_jana_atom_site_adp_f_112222
_jana_atom_site_adp_f_112223
_jana_atom_site_adp_f_112233
_jana_atom_site_adp_f_112333
_jana_atom_site_adp_f_113333
_jana_atom_site_adp_f_122222
_jana_atom_site_adp_f_122223
_jana_atom_site_adp_f_122233
_jana_atom_site_adp_f_122333
_jana_atom_site_adp_f_123333
_jana_atom_site_adp_f_133333
_jana_atom_site_adp_f_222222
_jana_atom_site_adp_f_222223
_jana_atom_site_adp_f_222233
_jana_atom_site_adp_f_222333
_jana_atom_site_adp_f_223333
_jana_atom_site_adp_f_233333
_jana_atom_site_adp_f_333333
? ? ? ? ? ? ? ? ? ? ? ? ? ? ? ? ? ? ? ? ? ? ? ? ? ? ? ? ? ?
